data_7219124
loop_
_publ_author_name
'Sun, Qian'
'Cheng, Ai-Ling'
'Wang, Kun'
'Yi, Xiu-Chun'
'Gao, En-Qing'

_publ_section_title
;
 Chiral or achiral: four isomeric Cd(ii) coordination polymers based on
 phenylenediacrylate ligands
;
_journal_issue 6
_journal_name_full CrystEngComm
_journal_page_first 1389
_journal_paper_doi 10.1039/C4CE02019G
_journal_volume 17
_journal_year 2015
_chemical_formula_sum 'C12 H12 Cd O6'
_chemical_formula_weight 364.62
_chemical_name_systematic
; 
 ? 
;
_space_group_IT_number 14
_symmetry_cell_setting monoclinic
_symmetry_space_group_name_Hall '-P 2ybc'
_symmetry_space_group_name_H-M 'P 1 21/c 1'
_atom_sites_solution_hydrogens geom
_atom_sites_solution_primary direct
_atom_sites_solution_secondary difmap
_audit_creation_method SHELXL-97
_audit_update_record
;
2014-11-28 deposited with the CCDC.
2014-12-19 downloaded from the CCDC.
;
_cell_angle_alpha 90.00
_cell_angle_beta 93.7890(10)
_cell_angle_gamma 90.00
_cell_formula_units_Z 8
_cell_length_a 11.6229(4)
_cell_length_b 8.0177(3)
_cell_length_c 26.8738(10)
_cell_measurement_reflns_used 9978
_cell_measurement_temperature 296(2)
_cell_measurement_theta_max 28.32
_cell_measurement_theta_min 2.65
_cell_volume 2498.87(16)
_computing_cell_refinement 'Bruker SMART'
_computing_data_collection 'Bruker SMART'
_computing_data_reduction 'Bruker SAINT'
_computing_molecular_graphics 'Bruker SHELXTL'
_computing_publication_material 'Bruker SHELXTL'
_computing_structure_refinement 'SHELXL-97 (Sheldrick, 1997)'
_computing_structure_solution 'SHELXS-97 (Sheldrick, 1990)'
_diffrn_ambient_temperature 296(2)
_diffrn_measured_fraction_theta_full 0.996
_diffrn_measured_fraction_theta_max 0.996
_diffrn_measurement_device_type 'CCD area detector'
_diffrn_measurement_method 'phi and omega scans'
_diffrn_radiation_monochromator graphite
_diffrn_radiation_source 'fine-focus sealed tube'
_diffrn_radiation_type MoK\a
_diffrn_radiation_wavelength 0.71073
_diffrn_reflns_av_R_equivalents 0.0286
_diffrn_reflns_av_unetI/netI 0.0195
_diffrn_reflns_limit_h_max 14
_diffrn_reflns_limit_h_min -12
_diffrn_reflns_limit_k_max 9
_diffrn_reflns_limit_k_min -9
_diffrn_reflns_limit_l_max 33
_diffrn_reflns_limit_l_min -33
_diffrn_reflns_number 29766
_diffrn_reflns_theta_full 26.00
_diffrn_reflns_theta_max 26.00
_diffrn_reflns_theta_min 1.52
_exptl_absorpt_coefficient_mu 1.767
_exptl_absorpt_correction_T_max 0.874
_exptl_absorpt_correction_T_min 0.765
_exptl_absorpt_correction_type multi-scan
_exptl_absorpt_process_details SADABS
_exptl_crystal_colour colorless
_exptl_crystal_density_diffrn 1.938
_exptl_crystal_density_method 'not measured'
_exptl_crystal_description prism
_exptl_crystal_F_000 1440
_exptl_crystal_size_max 0.2
_exptl_crystal_size_mid 0.15
_exptl_crystal_size_min 0.08
_refine_diff_density_max 1.895
_refine_diff_density_min -1.226
_refine_diff_density_rms 0.114
_refine_ls_extinction_method none
_refine_ls_goodness_of_fit_ref 1.159
_refine_ls_hydrogen_treatment mixed
_refine_ls_matrix_type full
_refine_ls_number_parameters 540
_refine_ls_number_reflns 4899
_refine_ls_number_restraints 75
_refine_ls_restrained_S_all 1.152
_refine_ls_R_factor_all 0.0465
_refine_ls_R_factor_gt 0.0420
_refine_ls_shift/su_max 0.001
_refine_ls_shift/su_mean 0.000
_refine_ls_structure_factor_coef Fsqd
_refine_ls_weighting_details 'calc w=1/[\s^2^(Fo^2^)+(0.0251P)^2^+15.4651P] where P=(Fo^2^+2Fc^2^)/3'
_refine_ls_weighting_scheme calc
_refine_ls_wR_factor_gt 0.0946
_refine_ls_wR_factor_ref 0.0972
_reflns_number_gt 4491
_reflns_number_total 4899
_reflns_threshold_expression >2sigma(I)
_cod_data_source_file c4ce02019g2.cif
_cod_data_source_block 2p
_cod_depositor_comments
;
The following automatic conversions were performed:

'_symmetry_cell_setting' value 'Monoclinic' changed to 'monoclinic'
according to
/usr/data/users/saulius/crontab/automatic-downloads/rss-feeds/RSC/lib/dictionaries/cif_core.dic
dictionary named 'cif_core.dic' version 2.4.2 from 2011-04-26.

Automatic conversion script
Id: cif_fix_values 2935 2014-11-11 08:27:57Z andrius 

 Adding full bibliography for 7219121--7219124.cif.
;
_cod_original_sg_symbol_H-M 'P2(1)/c  '
_cod_database_code 7219124

loop_
_symmetry_equiv_pos_as_xyz
'x, y, z'
'-x, y+1/2, -z+1/2'
'-x, -y, -z'
'x, -y-1/2, z-1/2'

loop_
_atom_site_label
_atom_site_type_symbol
_atom_site_fract_x
_atom_site_fract_y
_atom_site_fract_z
_atom_site_U_iso_or_equiv
_atom_site_adp_type
_atom_site_occupancy
_atom_site_symmetry_multiplicity
_atom_site_calc_flag
_atom_site_refinement_flags
_atom_site_disorder_assembly
_atom_site_disorder_group
Cd1 Cd 0.48445(3) 0.11220(5) 0.230360(13) 0.02652(11) Uani 1 1 d . . .
Cd2 Cd 0.85632(4) 0.20828(5) 0.219712(15) 0.03397(12) Uani 1 1 d . . .
C1 C 0.6085(4) 0.2708(6) 0.16018(18) 0.0270(11) Uani 1 1 d . . .
C2 C 0.6729(5) 0.3383(7) 0.11955(19) 0.0321(12) Uani 1 1 d . B .
H2A H 0.7512 0.3597 0.1259 0.038 Uiso 1 1 calc R . .
C3 C 0.6264(5) 0.3701(7) 0.0748(2) 0.0322(11) Uani 1 1 d U . .
H3A H 0.5485 0.3498 0.0671 0.039 Uiso 1 1 calc R A 1
C4 C 0.701(4) 0.440(11) 0.0359(15) 0.028(6) Uani 0.47(3) 1 d PU B 1
C4' C 0.675(4) 0.435(10) 0.0308(15) 0.029(5) Uani 0.53(3) 1 d PU B 2
C5 C 0.808(3) 0.510(5) 0.0476(10) 0.034(5) Uani 0.47(3) 1 d PDU B 1
H5A H 0.8361 0.5157 0.0807 0.041 Uiso 0.47(3) 1 calc PR B 1
C5' C 0.784(2) 0.512(5) 0.0342(9) 0.034(4) Uani 0.53(3) 1 d PU B 2
H5B H 0.8256 0.5180 0.0649 0.041 Uiso 0.53(3) 1 calc PR B 2
C6 C 0.656(2) 0.444(4) -0.0130(10) 0.035(5) Uani 0.47(3) 1 d PDU B 1
H6A H 0.5820 0.4028 -0.0207 0.042 Uiso 0.47(3) 1 calc PR B 1
C6' C 0.621(2) 0.419(4) -0.0163(9) 0.033(4) Uani 0.53(3) 1 d PU B 2
H6B H 0.5505 0.3634 -0.0198 0.040 Uiso 0.53(3) 1 calc PR B 2
C7 C 0.718(2) 0.509(3) -0.0506(7) 0.038(5) Uani 0.47(3) 1 d PD B 1
H7A H 0.6875 0.5082 -0.0834 0.045 Uiso 0.47(3) 1 calc PR B 1
C7' C 0.6687(19) 0.482(2) -0.0587(6) 0.037(4) Uani 0.53(3) 1 d P B 2
H7B H 0.6298 0.4687 -0.0899 0.045 Uiso 0.53(3) 1 calc PR B 2
C8 C 0.8721(18) 0.570(2) 0.0102(9) 0.035(4) Uani 0.47(3) 1 d PD B 1
H8A H 0.9465 0.6084 0.0182 0.043 Uiso 0.47(3) 1 calc PR B 1
C8' C 0.8300(17) 0.5789(18) -0.0080(8) 0.032(4) Uani 0.53(3) 1 d P B 2
H8B H 0.9003 0.6344 -0.0045 0.039 Uiso 0.53(3) 1 calc PR B 2
C9 C 0.828(2) 0.574(2) -0.0390(10) 0.034(4) Uani 0.47(3) 1 d P B 1
C9' C 0.775(2) 0.5653(19) -0.0546(8) 0.030(3) Uani 0.53(3) 1 d P B 2
C10 C 0.9003(14) 0.6429(19) -0.0781(7) 0.040(5) Uani 0.47(3) 1 d P B 1
H10A H 0.9785 0.6537 -0.0690 0.048 Uiso 0.47(3) 1 calc PR B 1
C10' C 0.8210(12) 0.6324(16) -0.1000(5) 0.033(5) Uani 0.53(3) 1 d P B 2
H10B H 0.7722 0.6301 -0.1288 0.040 Uiso 0.53(3) 1 calc PR B 2
C11 C 0.8688(19) 0.688(2) -0.1214(8) 0.043(5) Uani 0.47(3) 1 d P B 1
H11A H 0.7915 0.6745 -0.1319 0.051 Uiso 0.47(3) 1 calc PR B 1
C11' C 0.9253(15) 0.6959(19) -0.1039(7) 0.034(4) Uani 0.53(3) 1 d P B 2
H11B H 0.9729 0.7092 -0.0750 0.041 Uiso 0.53(3) 1 calc PR B 2
C12 C 0.951(6) 0.764(8) -0.159(2) 0.026(9) Uani 0.47(3) 1 d P B 1
C12' C 0.968(7) 0.744(8) -0.149(2) 0.034(10) Uani 0.53(3) 1 d P B 2
C13 C 0.4313(5) 0.2602(6) 0.31883(19) 0.0288(11) Uani 1 1 d . C .
C14 C 0.4162(5) 0.3121(7) 0.3706(2) 0.0356(13) Uani 1 1 d . . .
H14A H 0.3511 0.2762 0.3859 0.043 Uiso 1 1 calc R . .
C15 C 0.4910(5) 0.4071(7) 0.39607(19) 0.0336(12) Uani 1 1 d . . .
H15A H 0.5507 0.4499 0.3785 0.040 Uiso 1 1 calc R . .
C16 C 0.4919(5) 0.4541(7) 0.44919(19) 0.0335(12) Uani 1 1 d . . .
C17 C 0.4075(6) 0.4077(8) 0.4805(2) 0.0406(14) Uani 1 1 d . . .
H17A H 0.3445 0.3460 0.4677 0.049 Uiso 1 1 calc R . .
C18 C 0.5848(5) 0.5488(8) 0.4698(2) 0.0401(14) Uani 1 1 d . . .
H18A H 0.6423 0.5827 0.4495 0.048 Uiso 1 1 calc R . .
C19 C 0.897(3) 0.259(4) 0.3242(11) 0.031(6) Uani 0.57(2) 1 d PU C 1
C19' C 0.886(5) 0.246(6) 0.3228(12) 0.046(15) Uani 0.43(2) 1 d PU C 2
C20 C 0.9550(16) 0.3136(19) 0.3710(6) 0.047(4) Uani 0.57(2) 1 d PU C 1
H20 H 1.0350 0.3202 0.3733 0.056 Uiso 0.57(2) 1 calc PR C 1
C20' C 0.8944(18) 0.302(2) 0.3766(6) 0.032(4) Uani 0.43(2) 1 d PU C 2
H20' H 0.8292 0.2918 0.3946 0.038 Uiso 0.43(2) 1 calc PR C 2
C21 C 0.9009(13) 0.3525(15) 0.4088(5) 0.045(4) Uani 0.57(2) 1 d PU C 1
H21 H 0.8223 0.3292 0.4074 0.054 Uiso 0.57(2) 1 calc PR C 1
C21' C 0.9879(15) 0.3654(17) 0.3996(6) 0.035(5) Uani 0.43(2) 1 d PU C 2
H21' H 1.0532 0.3746 0.3816 0.043 Uiso 0.43(2) 1 calc PR C 2
C22 C 0.9519(18) 0.432(2) 0.4547(5) 0.055(5) Uani 0.57(2) 1 d PDU C 1
C22' C 0.997(2) 0.424(3) 0.4527(6) 0.054(6) Uani 0.43(2) 1 d PDU C 2
C23 C 0.8889(14) 0.434(3) 0.4971(9) 0.056(5) Uani 0.57(2) 1 d PDU . 1
H23 H 0.8152 0.3888 0.4958 0.067 Uiso 0.57(2) 1 calc PR C 1
C23' C 0.905(2) 0.405(4) 0.4832(10) 0.056(6) Uani 0.43(2) 1 d PDU . 2
H23' H 0.8401 0.3454 0.4717 0.067 Uiso 0.43(2) 1 calc PR C 2
C24 C 1.065(2) 0.496(5) 0.4587(7) 0.063(5) Uani 0.57(2) 1 d PDU . 1
H24 H 1.1094 0.4909 0.4312 0.075 Uiso 0.57(2) 1 calc PR C 1
C24' C 1.090(2) 0.524(6) 0.4693(10) 0.058(6) Uani 0.43(2) 1 d PDU . 2
H24' H 1.1498 0.5443 0.4485 0.070 Uiso 0.43(2) 1 calc PR C 2
O1 O 0.6629(3) 0.2099(5) 0.19824(13) 0.0336(8) Uani 1 1 d . C .
O2 O 0.4997(3) 0.2707(5) 0.15750(13) 0.0315(8) Uani 1 1 d . C .
O3 O 1.062(3) 0.772(4) -0.1483(10) 0.053(9) Uani 0.47(3) 1 d P . 1
O3' O 1.068(3) 0.785(4) -0.1472(12) 0.062(10) Uani 0.53(3) 1 d P . 2
O4 O 0.907(3) 0.789(4) -0.2016(11) 0.047(5) Uani 0.47(3) 1 d P B 1
O4' O 0.902(3) 0.761(4) -0.1882(10) 0.043(4) Uani 0.53(3) 1 d P B 2
O5 O 0.3069(4) 0.0608(6) 0.19045(18) 0.0442(10) Uani 1 1 d D . .
H5W2 H 0.244(3) 0.112(7) 0.188(3) 0.066 Uiso 1 1 d D . .
H5W1 H 0.297(5) -0.041(3) 0.194(3) 0.066 Uiso 1 1 d D . .
O6 O 0.6267(4) -0.0019(5) 0.28984(15) 0.0401(9) Uani 1 1 d D . .
H6W2 H 0.589(5) -0.047(8) 0.3122(18) 0.060 Uiso 1 1 d D . .
H6W1 H 0.677(5) 0.062(8) 0.304(2) 0.060 Uiso 1 1 d D . .
O7 O 0.8326(5) -0.0718(6) 0.2228(2) 0.0594(13) Uani 1 1 d D C .
H7W2 H 0.837(7) -0.091(11) 0.2537(10) 0.089 Uiso 1 1 d D . .
H7W1 H 0.890(5) -0.114(11) 0.210(2) 0.089 Uiso 1 1 d D . .
O8 O 0.8422(4) 0.4941(5) 0.2128(2) 0.0488(12) Uani 1 1 d D C .
H8W2 H 0.904(3) 0.545(8) 0.220(3) 0.073 Uiso 1 1 d D . .
H8W1 H 0.786(4) 0.556(7) 0.207(3) 0.073 Uiso 1 1 d D . .
O9 O 0.785(2) 0.243(3) 0.3146(10) 0.037(4) Uani 0.57(2) 1 d P C 1
O9' O 0.795(3) 0.225(4) 0.3031(13) 0.047(8) Uani 0.43(2) 1 d P C 2
O10 O 0.964(3) 0.250(4) 0.2908(15) 0.046(5) Uani 0.57(2) 1 d P C 1
O10' O 0.975(4) 0.209(5) 0.297(2) 0.044(7) Uani 0.43(2) 1 d P C 2
O11 O 0.3795(3) 0.1318(5) 0.30164(14) 0.0378(9) Uani 1 1 d . . .
O12 O 0.5009(3) 0.3380(5) 0.29279(13) 0.0335(9) Uani 1 1 d . . .

loop_
_atom_site_aniso_label
_atom_site_aniso_U_11
_atom_site_aniso_U_22
_atom_site_aniso_U_33
_atom_site_aniso_U_23
_atom_site_aniso_U_13
_atom_site_aniso_U_12
Cd1 0.0313(2) 0.02349(19) 0.02502(18) -0.00048(14) 0.00344(14) -0.00159(15)
Cd2 0.0371(2) 0.0326(2) 0.0316(2) 0.00161(16) -0.00187(16) 0.00056(17)
C1 0.030(3) 0.022(2) 0.028(3) -0.001(2) 0.003(2) -0.004(2)
C2 0.025(3) 0.039(3) 0.032(3) 0.005(2) 0.002(2) -0.001(2)
C3 0.032(3) 0.031(3) 0.033(3) 0.002(2) 0.002(2) -0.003(2)
C4 0.026(19) 0.034(12) 0.025(10) 0.004(9) 0.004(8) 0.002(16)
C4' 0.020(15) 0.030(9) 0.035(8) 0.004(8) 0.000(7) -0.001(13)
C5 0.033(11) 0.047(9) 0.023(12) -0.002(11) 0.000(7) -0.008(10)
C5' 0.031(10) 0.047(8) 0.023(10) -0.003(10) -0.007(6) -0.008(8)
C6 0.028(14) 0.042(14) 0.035(8) 0.004(7) -0.002(8) -0.013(10)
C6' 0.027(12) 0.038(9) 0.034(6) 0.003(6) 0.000(6) -0.021(8)
C7 0.039(16) 0.057(13) 0.017(7) 0.000(7) -0.004(9) -0.004(11)
C7' 0.038(11) 0.044(8) 0.028(8) -0.001(6) -0.006(7) -0.011(8)
C8 0.024(9) 0.044(8) 0.039(11) -0.003(7) 0.000(7) -0.013(7)
C8' 0.021(8) 0.046(7) 0.029(10) 0.000(7) -0.001(7) -0.013(6)
C9 0.034(12) 0.039(8) 0.031(11) 0.008(7) 0.010(10) 0.000(8)
C9' 0.020(10) 0.032(7) 0.037(9) -0.002(6) 0.001(8) -0.006(6)
C10 0.040(9) 0.034(8) 0.048(11) 0.002(7) 0.015(8) 0.001(6)
C10' 0.029(8) 0.041(7) 0.028(7) -0.005(5) -0.007(6) -0.002(6)
C11 0.041(10) 0.045(9) 0.043(10) 0.015(8) 0.013(9) -0.007(8)
C11' 0.031(8) 0.038(7) 0.033(9) 0.003(6) 0.007(6) 0.000(6)
C12 0.05(2) 0.022(18) 0.011(18) 0.010(12) 0.006(13) 0.002(17)
C12' 0.054(19) 0.021(12) 0.03(3) 0.011(13) 0.010(17) 0.019(10)
C13 0.034(3) 0.024(3) 0.028(3) 0.001(2) -0.003(2) 0.005(2)
C14 0.047(3) 0.028(3) 0.033(3) 0.000(2) 0.011(2) -0.001(2)
C15 0.047(3) 0.026(3) 0.029(3) 0.002(2) 0.008(2) 0.003(2)
C16 0.048(3) 0.027(3) 0.025(2) -0.003(2) -0.001(2) 0.003(2)
C17 0.050(4) 0.036(3) 0.035(3) -0.006(2) 0.004(3) -0.011(3)
C18 0.047(4) 0.042(3) 0.033(3) -0.003(3) 0.011(3) -0.007(3)
C19 0.018(10) 0.024(10) 0.049(11) -0.002(8) -0.010(9) 0.006(7)
C19' 0.09(4) 0.037(17) 0.011(10) 0.007(10) -0.011(14) -0.017(16)
C20 0.029(8) 0.062(8) 0.048(7) -0.003(6) -0.006(6) 0.003(7)
C20' 0.026(9) 0.047(8) 0.024(8) -0.008(6) 0.003(6) -0.008(7)
C21 0.054(10) 0.038(6) 0.042(7) 0.002(5) -0.006(5) 0.003(5)
C21' 0.035(11) 0.034(7) 0.035(7) -0.004(6) -0.015(6) 0.002(6)
C22 0.083(13) 0.038(8) 0.041(7) 0.006(6) -0.031(7) 0.028(10)
C22' 0.064(13) 0.042(12) 0.049(8) -0.014(8) -0.041(7) 0.030(11)
C23 0.090(11) 0.029(11) 0.044(11) -0.014(9) -0.021(7) 0.003(9)
C23' 0.101(14) 0.032(14) 0.031(12) -0.018(10) -0.022(8) 0.010(12)
C24 0.099(14) 0.050(16) 0.035(10) -0.008(9) -0.022(10) -0.001(10)
C24' 0.094(15) 0.040(17) 0.036(13) -0.014(10) -0.033(11) 0.008(10)
O1 0.035(2) 0.037(2) 0.0287(19) 0.0083(16) -0.0005(15) -0.0009(17)
O2 0.030(2) 0.033(2) 0.0318(19) 0.0009(16) 0.0039(15) -0.0018(16)
O3 0.033(16) 0.10(2) 0.034(11) 0.000(11) 0.018(10) 0.030(12)
O3' 0.06(2) 0.041(11) 0.081(17) -0.007(10) 0.002(12) -0.004(10)
O4 0.066(10) 0.060(11) 0.016(12) 0.015(7) 0.009(8) -0.027(8)
O4' 0.050(7) 0.056(11) 0.026(15) 0.011(8) 0.018(9) -0.013(8)
O5 0.035(2) 0.040(2) 0.057(3) 0.000(2) -0.004(2) -0.0054(19)
O6 0.044(2) 0.035(2) 0.040(2) 0.0047(18) -0.0026(18) -0.0058(19)
O7 0.072(4) 0.042(3) 0.064(3) 0.001(2) 0.001(3) 0.003(2)
O8 0.035(2) 0.0182(19) 0.094(4) -0.009(2) 0.003(2) -0.0077(17)
O9 0.026(8) 0.025(5) 0.062(13) -0.014(6) 0.010(7) -0.010(5)
O9' 0.041(10) 0.065(15) 0.036(11) 0.005(10) 0.014(8) 0.026(10)
O10 0.032(9) 0.056(15) 0.050(9) 0.011(11) -0.007(7) 0.007(10)
O10' 0.037(10) 0.042(14) 0.054(15) 0.014(9) 0.007(9) 0.025(9)
O11 0.039(2) 0.039(2) 0.036(2) -0.0077(17) 0.0039(17) -0.0100(18)
O12 0.050(2) 0.0266(19) 0.0247(18) -0.0005(15) 0.0103(16) -0.0027(17)

loop_
_atom_type_symbol
_atom_type_description
_atom_type_scat_dispersion_real
_atom_type_scat_dispersion_imag
_atom_type_scat_source
C C 0.0033 0.0016 'International Tables Vol C Tables 4.2.6.8 and 6.1.1.4'
H H 0.0000 0.0000 'International Tables Vol C Tables 4.2.6.8 and 6.1.1.4'
O O 0.0106 0.0060 'International Tables Vol C Tables 4.2.6.8 and 6.1.1.4'
Cd Cd -0.8075 1.2024 'International Tables Vol C Tables 4.2.6.8 and 6.1.1.4'

loop_
_geom_angle_atom_site_label_1
_geom_angle_atom_site_label_2
_geom_angle_atom_site_label_3
_geom_angle
_geom_angle_site_symmetry_1
_geom_angle_site_symmetry_3
O12 Cd1 O5 77.43(16) 2_645 .
O12 Cd1 O11 109.75(13) 2_645 .
O5 Cd1 O11 83.90(15) . .
O12 Cd1 O2 106.33(13) 2_645 .
O5 Cd1 O2 79.81(15) . .
O11 Cd1 O2 135.78(14) . .
O12 Cd1 O6 75.84(14) 2_645 .
O5 Cd1 O6 143.02(15) . .
O11 Cd1 O6 81.61(14) . .
O2 Cd1 O6 132.32(14) . .
O12 Cd1 O1 97.59(13) 2_645 .
O5 Cd1 O1 130.80(15) . .
O11 Cd1 O1 140.52(13) . .
O2 Cd1 O1 54.29(12) . .
O6 Cd1 O1 78.05(13) . .
O12 Cd1 O12 152.10(8) 2_645 .
O5 Cd1 O12 118.39(15) . .
O11 Cd1 O12 54.26(13) . .
O2 Cd1 O12 99.38(12) . .
O6 Cd1 O12 78.94(14) . .
O1 Cd1 O12 88.60(13) . .
O12 Cd1 C1 101.81(14) 2_645 .
O5 Cd1 C1 104.91(16) . .
O11 Cd1 C1 148.39(14) . .
O2 Cd1 C1 27.12(14) . .
O6 Cd1 C1 105.21(15) . .
O1 Cd1 C1 27.27(13) . .
O12 Cd1 C1 96.09(13) . .
O3' Cd2 O3 3.2(17) 3_765 3_765
O3' Cd2 O10 121.3(15) 3_765 .
O3 Cd2 O10 118.9(15) 3_765 .
O3' Cd2 O7 96.5(8) 3_765 .
O3 Cd2 O7 99.3(9) 3_765 .
O10 Cd2 O7 100.4(7) . .
O3' Cd2 O1 102.9(10) 3_765 .
O3 Cd2 O1 104.7(9) 3_765 .
O10 Cd2 O1 134.4(11) . .
O7 Cd2 O1 83.96(17) . .
O3' Cd2 O8 86.3(8) 3_765 .
O3 Cd2 O8 83.8(8) 3_765 .
O10 Cd2 O8 87.3(7) . .
O7 Cd2 O8 168.81(17) . .
O1 Cd2 O8 84.86(15) . .
O3' Cd2 O9' 172.1(13) 3_765 .
O3 Cd2 O9' 169.0(13) 3_765 .
O10 Cd2 O9' 51.6(15) . .
O7 Cd2 O9' 88.7(8) . .
O1 Cd2 O9' 83.5(10) . .
O8 Cd2 O9' 89.7(8) . .
O3' Cd2 O10' 121.4(17) 3_765 .
O3 Cd2 O10' 119.5(17) 3_765 .
O10 Cd2 O10' 8.5(15) . .
O7 Cd2 O10' 92.0(10) . .
O1 Cd2 O10' 135.6(14) . .
O8 Cd2 O10' 95.8(9) . .
O9' Cd2 O10' 52.2(17) . .
O2 C1 O1 119.4(5) . .
O2 C1 C2 121.1(5) . .
O1 C1 C2 119.5(5) . .
O2 C1 Cd1 58.1(3) . .
O1 C1 Cd1 61.6(3) . .
C2 C1 Cd1 173.7(4) . .
C3 C2 C1 123.7(5) . .
C3 C2 H2A 118.2 . .
C1 C2 H2A 118.2 . .
C2 C3 C4' 131.5(13) . .
C2 C3 C4 119.1(15) . .
C2 C3 H3A 120.5 . .
C4' C3 H3A 108.0 . .
C4 C3 H3A 120.5 . .
C5 C4 C6 119(3) . .
C5 C4 C3 123(2) . .
C6 C4 C3 118(2) . .
C6' C4' C5' 117(3) . .
C6' C4' C3 123(2) . .
C5' C4' C3 120(2) . .
C4 C5 C8 120(2) . .
C4 C5 H5A 120.1 . .
C8 C5 H5A 120.1 . .
C8' C5' C4' 120.6(19) . .
C8' C5' H5B 119.7 . .
C4' C5' H5B 119.7 . .
C4 C6 C7 121(2) . .
C4 C6 H6A 119.5 . .
C7 C6 H6A 119.5 . .
C4' C6' C7' 122.2(18) . .
C4' C6' H6B 118.9 . .
C7' C6' H6B 118.9 . .
C6 C7 C9 119.6(16) . .
C6 C7 H7A 120.2 . .
C9 C7 H7A 120.2 . .
C6' C7' C9' 120.2(15) . .
C6' C7' H7B 119.9 . .
C9' C7' H7B 119.9 . .
C5 C8 C9 121.2(15) . .
C5 C8 H8A 119.4 . .
C9 C8 H8A 119.4 . .
C9' C8' C5' 122.0(14) . .
C9' C8' H8B 119.0 . .
C5' C8' H8B 119.0 . .
C8 C9 C7 118.7(14) . .
C8 C9 C10 119(2) . .
C7 C9 C10 122(2) . .
C8' C9' C7' 117.8(14) . .
C8' C9' C10' 123.7(17) . .
C7' C9' C10' 118.4(17) . .
C11 C10 C9 128(2) . .
C11 C10 H10A 116.0 . .
C9 C10 H10A 116.0 . .
C11' C10' C9' 126.4(17) . .
C11' C10' H10B 116.8 . .
C9' C10' H10B 116.8 . .
C10 C11 C12 124(3) . .
C10 C11 H11A 118.0 . .
C12 C11 H11A 118.0 . .
C10' C11' C12' 124(4) . .
C10' C11' H11B 118.2 . .
C12' C11' H11B 118.2 . .
O4 C12 O3 122(6) . .
O4 C12 C11 115(5) . .
O3 C12 C11 121(4) . .
O3' C12' O4' 122(6) . .
O3' C12' C11' 115(4) . .
O4' C12' C11' 122(7) . .
O11 C13 O12 120.3(5) . .
O11 C13 C14 119.4(5) . .
O12 C13 C14 120.2(5) . .
C15 C14 C13 122.6(5) . .
C15 C14 H14A 118.7 . .
C13 C14 H14A 118.7 . .
C14 C15 C16 127.8(5) . .
C14 C15 H15A 116.1 . .
C16 C15 H15A 116.1 . .
C17 C16 C18 117.6(5) . .
C17 C16 C15 124.0(5) . .
C18 C16 C15 118.4(5) . .
C18 C17 C16 121.2(6) 3_666 .
C18 C17 H17A 119.4 3_666 .
C16 C17 H17A 119.4 . .
C17 C18 C16 121.2(5) 3_666 .
C17 C18 H18A 119.4 3_666 .
C16 C18 H18A 119.4 . .
O10 C19 O9 121(3) . .
O10 C19 C20 111(3) . .
O9 C19 C20 127(3) . .
O9' C19' O10' 117(4) . .
O9' C19' C20' 119(4) . .
O10' C19' C20' 125(4) . .
C21 C20 C19 122(2) . .
C21 C20 H20 118.8 . .
C19 C20 H20 118.8 . .
C21' C20' C19' 125(3) . .
C21' C20' H20' 117.7 . .
C19' C20' H20' 117.7 . .
C20 C21 C22 125.6(16) . .
C20 C21 H21 117.2 . .
C22 C21 H21 117.2 . .
C20' C21' C22' 125.1(17) . .
C20' C21' H21' 117.5 . .
C22' C21' H21' 117.5 . .
C23 C22 C24 118.0(10) . .
C23 C22 C21 119.1(18) . .
C24 C22 C21 122.7(18) . .
C24' C22' C23' 118.6(11) . .
C24' C22' C21' 119(2) . .
C23' C22' C21' 121(2) . .
C24 C23 C22 120.7(11) 3_766 .
C24 C23 H23 119.7 3_766 .
C22 C23 H23 119.7 . .
C24' C23' C22' 120.7(12) 3_766 .
C24' C23' H23' 119.7 3_766 .
C22' C23' H23' 119.7 . .
C23 C24 C22 121.2(11) 3_766 .
C23 C24 H24 119.4 3_766 .
C22 C24 H24 119.4 . .
C23' C24' C22' 120.5(12) 3_766 .
C23' C24' H24' 119.7 3_766 .
C22' C24' H24' 119.7 . .
C1 O1 Cd2 129.6(3) . .
C1 O1 Cd1 91.1(3) . .
Cd2 O1 Cd1 139.29(16) . .
C1 O2 Cd1 94.8(3) . .
C12 O3 Cd2 107(3) . 3_765
C12' O3' Cd2 114(4) . 3_765
Cd1 O5 H5W2 135(5) . .
Cd1 O5 H5W1 104(5) . .
H5W2 O5 H5W1 112(3) . .
Cd1 O6 H6W2 106(5) . .
Cd1 O6 H6W1 120(5) . .
H6W2 O6 H6W1 108(3) . .
Cd2 O7 H7W2 103(7) . .
Cd2 O7 H7W1 107(7) . .
H7W2 O7 H7W1 109(3) . .
Cd2 O8 H8W2 114(5) . .
Cd2 O8 H8W1 131(5) . .
H8W2 O8 H8W1 114(4) . .
C19' O9' Cd2 97(3) . .
C19 O10 Cd2 106(2) . .
C19' O10' Cd2 92(3) . .
C13 O11 Cd1 95.3(3) . .
C13 O12 Cd1 133.1(3) . 2_655
C13 O12 Cd1 89.5(3) . .
Cd1 O12 Cd1 121.51(14) 2_655 .

loop_
_geom_bond_atom_site_label_1
_geom_bond_atom_site_label_2
_geom_bond_distance
_geom_bond_site_symmetry_2
Cd1 O12 2.294(4) 2_645
Cd1 O5 2.299(4) .
Cd1 O11 2.343(4) .
Cd1 O2 2.351(4) .
Cd1 O6 2.403(4) .
Cd1 O1 2.428(4) .
Cd1 O12 2.467(4) .
Cd1 C1 2.759(5) .
Cd2 O3' 2.19(3) 3_765
Cd2 O3 2.20(2) 3_765
Cd2 O10 2.24(4) .
Cd2 O7 2.265(5) .
Cd2 O1 2.284(4) .
Cd2 O8 2.304(4) .
Cd2 O9' 2.40(3) .
Cd2 O10' 2.41(5) .
C1 O2 1.262(6) .
C1 O1 1.264(6) .
C1 C2 1.467(7) .
C2 C3 1.310(7) .
C2 H2A 0.9300 .
C3 C4' 1.44(4) .
C3 C4 1.51(4) .
C3 H3A 0.9300 .
C4 C5 1.37(3) .
C4 C6 1.38(3) .
C4' C6' 1.38(3) .
C4' C5' 1.40(2) .
C5 C8 1.38(3) .
C5 H5A 0.9300 .
C5' C8' 1.39(3) .
C5' H5B 0.9300 .
C6 C7 1.38(3) .
C6 H6A 0.9300 .
C6' C7' 1.40(3) .
C6' H6B 0.9300 .
C7 C9 1.39(2) .
C7 H7A 0.9300 .
C7' C9' 1.402(18) .
C7' H7B 0.9300 .
C8 C9 1.39(2) .
C8 H8A 0.9300 .
C8' C9' 1.37(2) .
C8' H8B 0.9300 .
C9 C10 1.49(3) .
C9' C10' 1.47(2) .
C10 C11 1.25(3) .
C10 H10A 0.9300 .
C10' C11' 1.33(3) .
C10' H10B 0.9300 .
C11 C12 1.56(7) .
C11 H11A 0.9300 .
C11' C12' 1.40(7) .
C11' H11B 0.9300 .
C12 O4 1.24(5) .
C12 O3 1.30(8) .
C12' O3' 1.20(8) .
C12' O4' 1.26(5) .
C13 O11 1.264(6) .
C13 O12 1.268(6) .
C13 C14 1.475(7) .
C14 C15 1.313(8) .
C14 H14A 0.9300 .
C15 C16 1.476(7) .
C15 H15A 0.9300 .
C16 C17 1.384(8) .
C16 C18 1.404(8) .
C17 C18 1.379(8) 3_666
C17 H17A 0.9300 .
C18 C17 1.379(8) 3_666
C18 H18A 0.9300 .
C19 O10 1.23(5) .
C19 O9 1.31(4) .
C19 C20 1.46(3) .
C19' O9' 1.16(6) .
C19' O10' 1.32(7) .
C19' C20' 1.51(4) .
C20 C21 1.27(3) .
C20 H20 0.9300 .
C20' C21' 1.32(3) .
C20' H20' 0.9300 .
C21 C22 1.478(17) .
C21 H21 0.9300 .
C21' C22' 1.497(19) .
C21' H21' 0.9300 .
C22 C23 1.395(12) .
C22 C24 1.407(12) .
C22' C24' 1.400(13) .
C22' C23' 1.401(13) .
C23 C24 1.389(12) 3_766
C23 H23 0.9300 .
C23' C24' 1.392(13) 3_766
C23' H23' 0.9300 .
C24 C23 1.389(12) 3_766
C24 H24 0.9300 .
C24' C23' 1.392(13) 3_766
C24' H24' 0.9300 .
O3 Cd2 2.20(2) 3_765
O3' Cd2 2.19(3) 3_765
O5 H5W2 0.84(2) .
O5 H5W1 0.83(2) .
O6 H6W2 0.85(2) .
O6 H6W1 0.85(2) .
O7 H7W2 0.84(2) .
O7 H7W1 0.84(2) .
O8 H8W2 0.83(2) .
O8 H8W1 0.83(2) .
O12 Cd1 2.294(4) 2_655

loop_
_geom_hbond_atom_site_label_D
_geom_hbond_atom_site_label_H
_geom_hbond_atom_site_label_A
_geom_hbond_distance_DH
_geom_hbond_distance_HA
_geom_hbond_distance_DA
_geom_hbond_angle_DHA
_geom_hbond_site_symmetry_A
O5 H5W2 O4 0.84(2) 1.99(5) 2.80(4) 163(7) 3_665
O5 H5W2 O4' 0.84(2) 1.98(4) 2.81(3) 174(8) 3_665
O5 H5W1 O9 0.83(2) 1.98(4) 2.76(3) 156(7) 2_645
O5 H5W1 O9' 0.83(2) 2.16(5) 2.95(3) 158(6) 2_645
O6 H6W2 O2 0.85(2) 1.99(3) 2.786(6) 155(6) 2_645
O6 H6W1 O9 0.85(2) 1.93(3) 2.75(2) 160(6) .
O6 H6W1 O9' 0.85(2) 1.90(5) 2.68(4) 152(6) .
O7 H7W2 O4 0.84(2) 2.12(7) 2.77(4) 134(7) 4_566
O7 H7W2 O4' 0.84(2) 2.17(6) 2.90(4) 145(7) 4_566
O7 H7W1 O10 0.84(2) 2.02(6) 2.81(4) 156(7) 2_745
O7 H7W1 O10' 0.84(2) 2.13(7) 2.92(6) 156(8) 2_745
O8 H8W2 O10 0.83(2) 2.29(5) 3.05(3) 154(7) 2_755
O8 H8W2 O10' 0.83(2) 2.00(6) 2.76(4) 152(7) 2_755
O8 H8W1 O11 0.83(2) 2.02(3) 2.807(6) 160(7) 2_655
